data_2002548
loop_
_publ_author_name
'Wilkens, J'
'Mueller-Buschbaum, Hk'

_publ_section_title
;
Darstellung und Strukturaufklaerung von Ba8 Ru3.33 Ta1.67 O18 Cl2
;
_journal_name_full 'Journal of Alloys Compd.'
_journal_page_first 195
_journal_page_last 201
_journal_paper_doi 10.1016/0925-8388(92)90493-S
_journal_volume 184
_journal_year 1992
_chemical_formula_structural 'Ba8 Ru3.33 Ta1.67 O18 Cl2'
_chemical_formula_sum 'Ba8 Cl2 O18 Ru3.33 Ta1.67'
_chemical_name_systematic
;
Barium ruthenium tantalum oxide chloride (8/3.3/1.7/18/2)
;
_space_group_IT_number 166
_symmetry_cell_setting trigonal
_symmetry_space_group_name_Hall '-R 3 2"'
_symmetry_space_group_name_H-M 'R -3 m :H'
_cell_angle_alpha 90
_cell_angle_beta 90
_cell_angle_gamma 120
_cell_formula_units_Z 3
_cell_length_a 5.947(3)
_cell_length_b 5.947(3)
_cell_length_c 59.759990000(19999998)
_cell_volume 1830.4
_refine_ls_R_factor_all 0.053
_cod_original_sg_symbol_H-M 'R -3 m H'
_cod_database_code 2002548

loop_
_symmetry_equiv_pos_as_xyz
x,y,z
-y,x-y,z
y-x,-x,z
-y,-x,z
x,x-y,z
y-x,y,z
-x,-y,-z
y,y-x,-z
x-y,x,-z
y,x,-z
-x,y-x,-z
x-y,-y,-z
1/3+x,2/3+y,2/3+z
2/3+x,1/3+y,1/3+z
1/3-y,2/3+x-y,2/3+z
2/3-y,1/3+x-y,1/3+z
1/3-x+y,2/3-x,2/3+z
2/3-x+y,1/3-x,1/3+z
1/3-y,2/3-x,2/3+z
2/3-y,1/3-x,1/3+z
1/3+x,2/3+x-y,2/3+z
2/3+x,1/3+x-y,1/3+z
1/3-x+y,2/3+y,2/3+z
2/3-x+y,1/3+y,1/3+z
1/3-x,2/3-y,2/3-z
2/3-x,1/3-y,1/3-z
1/3+y,2/3-x+y,2/3-z
2/3+y,1/3-x+y,1/3-z
1/3+x-y,2/3+x,2/3-z
2/3+x-y,1/3+x,1/3-z
1/3+y,2/3+x,2/3-z
2/3+y,1/3+x,1/3-z
1/3-x,2/3-x+y,2/3-z
2/3-x,1/3-x+y,1/3-z
1/3+x-y,2/3-y,2/3-z
2/3+x-y,1/3-y,1/3-z

loop_
_atom_site_aniso_label
_atom_site_aniso_U_11
_atom_site_aniso_U_12
_atom_site_aniso_U_13
_atom_site_aniso_U_22
_atom_site_aniso_U_23
_atom_site_aniso_U_33
Ba1 0.013(1) 0.0065(5) 0. 0.013(1) 0. 0.051(3)
Ba2 0.011(1) 0.0055(5) 0. 0.011(1) 0. 0.011(2)
Ba3 0.013(1) 0.0065(5) 0. 0.013(1) 0. 0.015(2)
Ba4 0.042(2) 0.021(1) 0. 0.042(2) 0. 0.014(2)
Ru1 0.016(2) 0.008(1) 0. 0.016(2) 0. 0.021(4)
Ru2 0.0093(8) 0.0046(4) 0. 0.0093(8) 0. 0.025(2)
Ru3 0.0093(8) 0.0046(4) 0. 0.0093(8) 0. 0.025(2)
Ta1 0.0093(8) 0.0046(4) 0. 0.0093(8) 0. 0.025(2)
Ru4 0.0063(8) 0.0031(4) 0. 0.0063(8) 0. 0.011(2)
Ta2 0.0063(8) 0.0031(4) 0. 0.0063(8) 0. 0.011(2)
Cl1 0.17(3) 0.085(15) 0. 0.17(3) 0. 0.05(2)

loop_
_atom_site_label
_atom_site_type_symbol
_atom_site_symmetry_multiplicity
_atom_site_Wyckoff_symbol
_atom_site_fract_x
_atom_site_fract_y
_atom_site_fract_z
_atom_site_occupancy
_atom_site_attached_hydrogens
_atom_site_calc_flag
Ba1 Ba2+ 6 c 0. 0. 0.1938(1) 1. 0 d
Ba2 Ba2+ 6 c 0. 0. 0.4356(1) 1. 0 d
Ba3 Ba2+ 6 c 0. 0. 0.2632(1) 1. 0 d
Ba4 Ba2+ 6 c 0. 0. 0.3645(1) 1. 0 d
Ru1 Ru4+ 3 b 0. 0. 0.5 1. 0 d
Ru2 Ru5+ 6 c 0. 0. 0.0784(1) 0.1667 0 d
Ru3 Ru4+ 6 c 0. 0. 0.0784(1) 0.3333 0 d
Ta1 Ta5+ 6 c 0. 0. 0.0784(1) 0.5 0 d
Ru4 Ru4+ 6 c 0. 0. 0.1262(1) 0.6667 0 d
Ta2 Ta5+ 6 c 0. 0. 0.1262(1) 0.3333 0 d
Cl1 Cl1- 6 c 0. 0. 0.3122(7) 1. 0 d
O1 O2- 18 h 0.157(3) 0.843(3) 0.1420(5) 1. 0 d
O2 O2- 18 h 0.172(3) 0.828(3) 0.6028(5) 1. 0 d
O3 O2- 18 h 0.150(3) 0.850(3) 0.8970(4) 1. 0 d

loop_
_atom_type_symbol
_atom_type_oxidation_number
Ba2+ 2.000
Ru4+ 4.000
Ru5+ 5.000
Ta5+ 5.000
Cl1- -1.000
O2- -2.000
